data_2311495
loop_
_publ_author_name
'Anh, Le Tuan'
'Titov, Alexander A.'
'Samavati, Reza'
'Voskressensky, Leonid G.'
'Varlamov, Alexey V.'
'Khrustalev, Victor N.'

_publ_section_title
;
 A new approach to alkaloid-like systems: synthesis and crystal structure
 of
 1-(2-acetyl-11-meth-oxy-5,6-di-hydro-[1,3]dioxolo[4,5-<i>g</i>]pyrrolo-[2,1-<i>a</i>]isoquinolin-1-yl)propan-2-one.
;
_journal_coeditor_code HB7707
_journal_issue 'Pt 11'
_journal_name_full 'Acta crystallographica. Section E, Crystallographic communications'
_journal_page_first 1732
_journal_page_last 1734
_journal_paper_doi 10.1107/S2056989017015110
_journal_volume 73
_journal_year 2017
_chemical_formula_iupac 'C19 H19 N O5'
_chemical_formula_moiety 'C19 H19 N O5'
_chemical_formula_sum 'C19 H19 N O5'
_chemical_formula_weight 341.35
_chemical_name_systematic
1-(2-Acetyl-11-methoxy-5,6-dihydro[1,3]dioxolo[4,5-<i>g</i>]pyrrolo[2,1-<i>a</i>]isoquinolin-1-yl)propan-2-one
_space_group_crystal_system monoclinic
_space_group_IT_number 14
_space_group_name_Hall '-P 2yn'
_space_group_name_H-M_alt 'P 1 21/n 1'
_atom_sites_solution_hydrogens geom
_atom_sites_solution_primary difmap
_atom_sites_solution_secondary difmap
_audit_creation_method SHELXL-2014/6
_cell_angle_alpha 90
_cell_angle_beta 99.5460(10)
_cell_angle_gamma 90
_cell_formula_units_Z 4
_cell_length_a 7.2782(4)
_cell_length_b 14.0016(7)
_cell_length_c 15.7852(8)
_cell_measurement_reflns_used 5328
_cell_measurement_temperature 120(2)
_cell_measurement_theta_max 31.88
_cell_measurement_theta_min 2.62
_cell_volume 1586.34(14)
_computing_cell_refinement
;
SAINT (Bruker, 2001)
;
_computing_data_collection
;
APEX2 (Bruker, 2005)
;
_computing_data_reduction
;
SAINT (Bruker, 2001)
;
_computing_molecular_graphics
;
SHELXTL (Sheldrick, 2008)
;
_computing_publication_material
;
SHELXTL (Sheldrick, 2008)
;
_computing_structure_refinement
;
SHELXL2014 (Sheldrick, 2015b)
;
_computing_structure_solution
;
SHELXT (Sheldrick, 2015a)
;
_diffrn_ambient_temperature 120(2)
_diffrn_measured_fraction_theta_full 1.000
_diffrn_measured_fraction_theta_max 0.999
_diffrn_measurement_device_type 'Bruker APEXII CCD'
_diffrn_measurement_method '\f and \w scans'
_diffrn_radiation_type MoK\a
_diffrn_radiation_wavelength 0.71073
_diffrn_reflns_av_R_equivalents 0.0423
_diffrn_reflns_limit_h_max 10
_diffrn_reflns_limit_h_min -11
_diffrn_reflns_limit_k_max 21
_diffrn_reflns_limit_k_min -20
_diffrn_reflns_limit_l_max 23
_diffrn_reflns_limit_l_min -23
_diffrn_reflns_number 24316
_diffrn_reflns_theta_full 25.242
_diffrn_reflns_theta_max 32.596
_diffrn_reflns_theta_min 1.956
_exptl_absorpt_coefficient_mu 0.104
_exptl_absorpt_correction_T_max 0.980
_exptl_absorpt_correction_T_min 0.970
_exptl_absorpt_correction_type multi-scan
_exptl_absorpt_process_details
;
(SADABS; Sheldrick, 2003)
;
_exptl_crystal_colour orange
_exptl_crystal_density_diffrn 1.429
_exptl_crystal_description prism
_exptl_crystal_F_000 720
_exptl_crystal_size_max 0.20
_exptl_crystal_size_mid 0.15
_exptl_crystal_size_min 0.15
_refine_diff_density_max 0.458
_refine_diff_density_min -0.384
_refine_ls_extinction_method none
_refine_ls_goodness_of_fit_ref 1.030
_refine_ls_hydrogen_treatment constr
_refine_ls_matrix_type full
_refine_ls_number_parameters 229
_refine_ls_number_reflns 5762
_refine_ls_number_restraints 0
_refine_ls_restrained_S_all 1.030
_refine_ls_R_factor_all 0.0640
_refine_ls_R_factor_gt 0.0482
_refine_ls_shift/su_max 0.000
_refine_ls_shift/su_mean 0.000
_refine_ls_structure_factor_coef Fsqd
_refine_ls_weighting_details 'w=1/[\s^2^(Fo^2^)+(0.068P)^2^+0.4867P] where P=(Fo^2^+2Fc^2^)/3'
_refine_ls_weighting_scheme calc
_refine_ls_wR_factor_gt 0.1228
_refine_ls_wR_factor_ref 0.1330
_reflns_number_gt 4535
_reflns_number_total 5762
_reflns_threshold_expression 'I > 2\s(I)'
_cod_data_source_file hb7707sup1.cif
_cod_data_source_block I
_cod_original_sg_symbol_H-M 'P 21/n'
_cod_database_code 2311495
_shelx_space_group_comment
;
The symmetry employed for this shelxl refinement is uniquely defined
by the following loop, which should always be used as a source of
symmetry information in preference to the above space-group names.
They are only intended as comments.
;
_shelx_estimated_absorpt_t_min 0.979
_shelx_estimated_absorpt_t_max 0.985
_shelxl_version_number 2014/6

loop_
_space_group_symop_operation_xyz
'x, y, z'
'-x+1/2, y+1/2, -z+1/2'
'-x, -y, -z'
'x-1/2, -y-1/2, z-1/2'

loop_
_atom_site_type_symbol
_atom_site_label
_atom_site_fract_x
_atom_site_fract_y
_atom_site_fract_z
_atom_site_U_iso_or_equiv
_atom_site_adp_type
_atom_site_calc_flag
_atom_site_occupancy
C C1 0.20836(15) 0.37136(8) 0.45572(7) 0.01256(19) Uani d 1
C C2 0.24234(15) 0.46920(8) 0.48054(7) 0.0138(2) Uani d 1
C C3 0.28874(16) 0.47143(8) 0.56943(7) 0.0147(2) Uani d 1
H H3 0.3177 0.5269 0.6036 0.018 Uiso calc 1
N N4 0.28561(14) 0.38096(7) 0.59883(6) 0.01391(18) Uani d 1
C C5 0.30680(18) 0.35126(8) 0.68855(7) 0.0174(2) Uani d 1
H H5A 0.2856 0.4062 0.7252 0.021 Uiso calc 1
H H5B 0.4344 0.3268 0.7081 0.021 Uiso calc 1
C C6 0.16472(17) 0.27329(8) 0.69533(7) 0.0165(2) Uani d 1
H H6A 0.1820 0.2487 0.7549 0.020 Uiso calc 1
H H6B 0.0373 0.2999 0.6812 0.020 Uiso calc 1
C C6A 0.18777(15) 0.19242(8) 0.63407(7) 0.01320(19) Uani d 1
C C7 0.17044(16) 0.09736(8) 0.65958(7) 0.0150(2) Uani d 1
H H7 0.1389 0.0818 0.7140 0.018 Uiso calc 1
C C7A 0.20129(16) 0.02752(8) 0.60209(7) 0.0147(2) Uani d 1
O O8 0.19904(13) -0.06993(6) 0.61417(6) 0.01939(18) Uani d 1
C C9 0.22878(17) -0.11078(8) 0.53375(8) 0.0169(2) Uani d 1
H H9A 0.3207 -0.1634 0.5441 0.020 Uiso calc 1
H H9B 0.1105 -0.1367 0.5020 0.020 Uiso calc 1
O O10 0.29712(13) -0.03606(6) 0.48500(6) 0.01822(18) Uani d 1
C C10A 0.25597(15) 0.04791(8) 0.52391(7) 0.0137(2) Uani d 1
C C11 0.27333(15) 0.14145(8) 0.49713(7) 0.01233(19) Uani d 1
C C11A 0.23175(15) 0.21532(8) 0.55265(7) 0.01190(19) Uani d 1
C C11B 0.24022(15) 0.31718(8) 0.53044(7) 0.01223(19) Uani d 1
C C12 0.13624(15) 0.34137(8) 0.36538(7) 0.0141(2) Uani d 1
H H12A 0.0251 0.3802 0.3431 0.017 Uiso calc 1
H H12B 0.0963 0.2738 0.3656 0.017 Uiso calc 1
C C13 0.27738(16) 0.35160(8) 0.30483(7) 0.0145(2) Uani d 1
O O13 0.44297(12) 0.36125(7) 0.33022(6) 0.02009(19) Uani d 1
C C14 0.19984(19) 0.34580(11) 0.21036(8) 0.0235(3) Uani d 1
H H14A 0.2926 0.3697 0.1771 0.035 Uiso calc 1
H H14B 0.0867 0.3848 0.1979 0.035 Uiso calc 1
H H14C 0.1698 0.2792 0.1946 0.035 Uiso calc 1
C C15 0.23042(17) 0.55343(8) 0.42517(8) 0.0165(2) Uani d 1
O O15 0.19111(15) 0.54807(7) 0.34639(6) 0.0253(2) Uani d 1
C C16 0.26736(18) 0.64920(8) 0.46885(8) 0.0196(2) Uani d 1
H H16A 0.2745 0.6986 0.4255 0.029 Uiso calc 1
H H16B 0.3855 0.6467 0.5089 0.029 Uiso calc 1
H H16C 0.1660 0.6644 0.5005 0.029 Uiso calc 1
O O17 0.33691(12) 0.16770(6) 0.42396(5) 0.01608(17) Uani d 1
C C17 0.31065(19) 0.10236(9) 0.35248(8) 0.0206(2) Uani d 1
H H17A 0.3391 0.1348 0.3012 0.031 Uiso calc 1
H H17B 0.1811 0.0803 0.3418 0.031 Uiso calc 1
H H17C 0.3939 0.0474 0.3658 0.031 Uiso calc 1

loop_
_atom_site_aniso_label
_atom_site_aniso_U_11
_atom_site_aniso_U_22
_atom_site_aniso_U_33
_atom_site_aniso_U_12
_atom_site_aniso_U_13
_atom_site_aniso_U_23
C1 0.0131(4) 0.0129(4) 0.0122(4) -0.0003(4) 0.0034(4) -0.0007(4)
C2 0.0154(5) 0.0121(5) 0.0143(5) 0.0005(4) 0.0036(4) 0.0009(4)
C3 0.0185(5) 0.0114(4) 0.0146(5) -0.0013(4) 0.0035(4) -0.0010(4)
N4 0.0184(4) 0.0119(4) 0.0113(4) -0.0009(3) 0.0020(3) -0.0008(3)
C5 0.0259(6) 0.0148(5) 0.0108(4) -0.0005(4) 0.0007(4) -0.0013(4)
C6 0.0242(6) 0.0138(5) 0.0126(5) 0.0014(4) 0.0064(4) -0.0008(4)
C6A 0.0148(5) 0.0129(4) 0.0124(4) 0.0006(4) 0.0034(4) -0.0003(4)
C7 0.0188(5) 0.0133(5) 0.0135(5) 0.0010(4) 0.0046(4) 0.0016(4)
C7A 0.0156(5) 0.0117(4) 0.0167(5) 0.0002(4) 0.0027(4) 0.0013(4)
O8 0.0291(5) 0.0110(4) 0.0192(4) 0.0002(3) 0.0077(3) 0.0005(3)
C9 0.0178(5) 0.0121(5) 0.0210(5) -0.0008(4) 0.0039(4) -0.0017(4)
O10 0.0249(4) 0.0111(4) 0.0204(4) -0.0003(3) 0.0088(3) -0.0032(3)
C10A 0.0146(5) 0.0117(4) 0.0152(5) -0.0001(4) 0.0038(4) -0.0024(4)
C11 0.0125(4) 0.0135(5) 0.0117(4) -0.0007(4) 0.0040(3) -0.0010(4)
C11A 0.0128(4) 0.0115(4) 0.0115(4) -0.0005(3) 0.0020(3) -0.0009(3)
C11B 0.0129(4) 0.0122(4) 0.0119(4) -0.0007(3) 0.0031(4) -0.0012(3)
C12 0.0140(5) 0.0155(5) 0.0124(4) -0.0014(4) 0.0015(4) -0.0002(4)
C13 0.0189(5) 0.0121(4) 0.0128(4) -0.0014(4) 0.0040(4) -0.0004(4)
O13 0.0177(4) 0.0258(5) 0.0173(4) -0.0038(3) 0.0045(3) -0.0033(3)
C14 0.0257(6) 0.0330(7) 0.0120(5) -0.0056(5) 0.0035(4) -0.0004(5)
C15 0.0181(5) 0.0145(5) 0.0174(5) 0.0015(4) 0.0046(4) 0.0021(4)
O15 0.0392(6) 0.0209(4) 0.0156(4) 0.0024(4) 0.0038(4) 0.0038(3)
C16 0.0235(6) 0.0131(5) 0.0224(6) 0.0001(4) 0.0041(5) 0.0021(4)
O17 0.0217(4) 0.0151(4) 0.0132(4) -0.0011(3) 0.0081(3) -0.0022(3)
C17 0.0281(6) 0.0210(6) 0.0138(5) 0.0002(5) 0.0061(4) -0.0049(4)

loop_
_atom_type_symbol
_atom_type_description
_atom_type_scat_dispersion_real
_atom_type_scat_dispersion_imag
_atom_type_scat_source
C C 0.0033 0.0016 'International Tables Vol C Tables 4.2.6.8 and 6.1.1.4'
H H 0.0000 0.0000 'International Tables Vol C Tables 4.2.6.8 and 6.1.1.4'
N N 0.0061 0.0033 'International Tables Vol C Tables 4.2.6.8 and 6.1.1.4'
O O 0.0106 0.0060 'International Tables Vol C Tables 4.2.6.8 and 6.1.1.4'

loop_
_geom_angle_atom_site_label_1
_geom_angle_atom_site_label_2
_geom_angle_atom_site_label_3
_geom_angle
C11B C1 C2 107.01(9)
C11B C1 C12 129.72(10)
C2 C1 C12 123.07(10)
C3 C2 C1 107.43(10)
C3 C2 C15 124.52(10)
C1 C2 C15 128.05(10)
N4 C3 C2 108.12(10)
N4 C3 H3 125.9
C2 C3 H3 125.9
C3 N4 C11B 110.44(9)
C3 N4 C5 126.55(9)
C11B N4 C5 122.74(9)
N4 C5 C6 108.02(9)
N4 C5 H5A 110.1
C6 C5 H5A 110.1
N4 C5 H5B 110.1
C6 C5 H5B 110.1
H5A C5 H5B 108.4
C6A C6 C5 110.06(9)
C6A C6 H6A 109.6
C5 C6 H6A 109.6
C6A C6 H6B 109.6
C5 C6 H6B 109.6
H6A C6 H6B 108.2
C7 C6A C11A 121.45(10)
C7 C6A C6 120.06(10)
C11A C6A C6 118.46(10)
C7A C7 C6A 116.89(10)
C7A C7 H7 121.6
C6A C7 H7 121.6
C7 C7A O8 127.20(10)
C7 C7A C10A 122.82(10)
O8 C7A C10A 109.78(10)
C7A O8 C9 105.31(9)
O10 C9 O8 107.40(9)
O10 C9 H9A 110.2
O8 C9 H9A 110.2
O10 C9 H9B 110.2
O8 C9 H9B 110.2
H9A C9 H9B 108.5
C10A O10 C9 105.18(9)
O10 C10A C7A 109.60(10)
O10 C10A C11 129.04(10)
C7A C10A C11 121.25(10)
O17 C11 C10A 124.94(10)
O17 C11 C11A 117.59(9)
C10A C11 C11A 117.37(10)
C6A C11A C11 119.99(10)
C6A C11A C11B 117.49(9)
C11 C11A C11B 122.47(10)
C1 C11B N4 106.96(9)
C1 C11B C11A 136.34(10)
N4 C11B C11A 116.67(9)
C1 C12 C13 113.94(9)
C1 C12 H12A 108.8
C13 C12 H12A 108.8
C1 C12 H12B 108.8
C13 C12 H12B 108.8
H12A C12 H12B 107.7
O13 C13 C14 121.44(11)
O13 C13 C12 122.70(10)
C14 C13 C12 115.83(10)
C13 C14 H14A 109.5
C13 C14 H14B 109.5
H14A C14 H14B 109.5
C13 C14 H14C 109.5
H14A C14 H14C 109.5
H14B C14 H14C 109.5
O15 C15 C2 122.38(11)
O15 C15 C16 120.58(11)
C2 C15 C16 117.03(10)
C15 C16 H16A 109.5
C15 C16 H16B 109.5
H16A C16 H16B 109.5
C15 C16 H16C 109.5
H16A C16 H16C 109.5
H16B C16 H16C 109.5
C11 O17 C17 118.20(9)
O17 C17 H17A 109.5
O17 C17 H17B 109.5
H17A C17 H17B 109.5
O17 C17 H17C 109.5
H17A C17 H17C 109.5
H17B C17 H17C 109.5

loop_
_geom_bond_atom_site_label_1
_geom_bond_atom_site_label_2
_geom_bond_distance
C1 C11B 1.3890(15)
C1 C2 1.4350(15)
C1 C12 1.4957(15)
C2 C3 1.3880(16)
C2 C15 1.4620(16)
C3 N4 1.3505(14)
C3 H3 0.9500
N4 C11B 1.3977(14)
N4 C5 1.4595(14)
C5 C6 1.5197(17)
C5 H5A 0.9900
C5 H5B 0.9900
C6 C6A 1.5162(15)
C6 H6A 0.9900
C6 H6B 0.9900
C6A C7 1.4022(16)
C6A C11A 1.4119(15)
C7 C7A 1.3777(16)
C7 H7 0.9500
C7A O8 1.3783(14)
C7A C10A 1.3877(16)
O8 C9 1.4411(14)
C9 O10 1.4355(15)
C9 H9A 0.9900
C9 H9B 0.9900
O10 C10A 1.3820(13)
C10A C11 1.3884(15)
C11 O17 1.3640(13)
C11 C11A 1.4204(15)
C11A C11B 1.4723(15)
C12 C13 1.5215(16)
C12 H12A 0.9900
C12 H12B 0.9900
C13 O13 1.2129(14)
C13 C14 1.5066(16)
C14 H14A 0.9800
C14 H14B 0.9800
C14 H14C 0.9800
C15 O15 1.2312(15)
C15 C16 1.5114(17)
C16 H16A 0.9800
C16 H16B 0.9800
C16 H16C 0.9800
O17 C17 1.4406(14)
C17 H17A 0.9800
C17 H17B 0.9800
C17 H17C 0.9800

loop_
_geom_hbond_atom_site_label_D
_geom_hbond_atom_site_label_H
_geom_hbond_atom_site_label_A
_geom_hbond_site_symmetry_A
_geom_hbond_distance_DH
_geom_hbond_distance_HA
_geom_hbond_distance_DA
_geom_hbond_angle_DHA
C3 H3 O13 3_666 0.95 2.44 3.2840(14) 147
C9 H9A O17 3_656 0.99 2.46 3.2207(15) 133

loop_
_geom_torsion_atom_site_label_1
_geom_torsion_atom_site_label_2
_geom_torsion_atom_site_label_3
_geom_torsion_atom_site_label_4
_geom_torsion
C11B C1 C2 C3 -1.55(13)
C12 C1 C2 C3 173.73(10)
C11B C1 C2 C15 179.00(11)
C12 C1 C2 C15 -5.72(18)
C1 C2 C3 N4 0.40(13)
C15 C2 C3 N4 179.88(11)
C2 C3 N4 C11B 0.91(13)
C2 C3 N4 C5 -173.22(11)
C3 N4 C5 C6 137.61(11)
C11B N4 C5 C6 -35.84(14)
N4 C5 C6 C6A 55.40(12)
C5 C6 C6A C7 140.24(11)
C5 C6 C6A C11A -38.03(14)
C11A C6A C7 C7A 1.02(17)
C6 C6A C7 C7A -177.19(10)
C6A C7 C7A O8 177.40(11)
C6A C7 C7A C10A 3.08(17)
C7 C7A O8 C9 176.86(12)
C10A C7A O8 C9 -8.22(13)
C7A O8 C9 O10 15.32(12)
O8 C9 O10 C10A -16.59(12)
C9 O10 C10A C7A 11.69(12)
C9 O10 C10A C11 -172.25(11)
C7 C7A C10A O10 172.97(11)
O8 C7A C10A O10 -2.22(13)
C7 C7A C10A C11 -3.45(18)
O8 C7A C10A C11 -178.64(10)
O10 C10A C11 O17 0.16(19)
C7A C10A C11 O17 175.81(11)
O10 C10A C11 C11A -176.06(11)
C7A C10A C11 C11A -0.40(16)
C7 C6A C11A C11 -4.76(17)
C6 C6A C11A C11 173.48(10)
C7 C6A C11A C11B 177.82(10)
C6 C6A C11A C11B -3.93(15)
O17 C11 C11A C6A -172.16(10)
C10A C11 C11A C6A 4.35(16)
O17 C11 C11A C11B 5.12(16)
C10A C11 C11A C11B -178.37(10)
C2 C1 C11B N4 2.06(12)
C12 C1 C11B N4 -172.80(11)
C2 C1 C11B C11A 179.75(12)
C12 C1 C11B C11A 4.9(2)
C3 N4 C11B C1 -1.89(13)
C5 N4 C11B C1 172.50(10)
C3 N4 C11B C11A 179.90(10)
C5 N4 C11B C11A -5.71(16)
C6A C11A C11B C1 -150.28(13)
C11 C11A C11B C1 32.37(19)
C6A C11A C11B N4 27.24(15)
C11 C11A C11B N4 -150.10(10)
C11B C1 C12 C13 -114.40(13)
C2 C1 C12 C13 71.46(14)
C1 C12 C13 O13 16.37(16)
C1 C12 C13 C14 -165.56(10)
C3 C2 C15 O15 179.01(12)
C1 C2 C15 O15 -1.6(2)
C3 C2 C15 C16 -1.43(17)
C1 C2 C15 C16 177.94(11)
C10A C11 O17 C17 27.93(16)
C11A C11 O17 C17 -155.86(10)
